data_4344587
loop_
_publ_author_name
'Ciccione, J\'er\'emie'
'Leconte, Nicolas'
'Luneau, Dominique'
'Philouze, Christian'
'Thomas, Fabrice'

_publ_section_title
;
 Geometric and Electronic Structures of Nickel(II) Complexes of Redox
 Noninnocent Tetradentate Phenylenediamine Ligands.
;
_journal_issue 2
_journal_name_full 'Inorganic chemistry'
_journal_page_first 649
_journal_page_last 665
_journal_paper_doi 10.1021/acs.inorgchem.5b01947
_journal_volume 55
_journal_year 2016
_chemical_formula_moiety 'C48 H58 N4 Ni O2, C2 H3 N'
_chemical_formula_sum 'C50 H61 N5 Ni O2'
_chemical_formula_weight 822.75
_chemical_name_systematic
;
 ? 
;
_space_group_crystal_system monoclinic
_space_group_IT_number 14
_space_group_name_Hall '-P 2ybc'
_space_group_name_H-M_alt 'P 1 21/c 1'
_symmetry_space_group_name_Hall '-P 2ybc'
_symmetry_space_group_name_H-M 'P 1 21/c 1'
_atom_sites_solution_hydrogens geom
_atom_sites_solution_primary direct
_atom_sites_solution_secondary difmap
_audit_creation_date 2015-02-06
_audit_creation_method
;
  Olex2 1.1
  (compiled 2011.11.01 svn.r2039, GUI svn.r3906)
;
_cell_angle_alpha 90.00
_cell_angle_beta 96.59(3)
_cell_angle_gamma 90.00
_cell_formula_units_Z 4
_cell_length_a 16.992(3)
_cell_length_b 23.779(5)
_cell_length_c 11.228(2)
_cell_measurement_temperature 200
_cell_volume 4506.7(15)
_computing_cell_refinement 'Bruker Enraf Nonius kappa CCD'
_computing_data_collection Collect
_computing_data_reduction EvalCCD
_computing_molecular_graphics
;
O. V. Dolomanov, L. J. Bourhis, R. J. Gildea, J. A. K. Howard and H. Puschmann,
OLEX2: a complete structure solution, refinement and analysis program.
J. Appl. Cryst. (2009). 42, 339-341.
;
_computing_publication_material
;
O. V. Dolomanov, L. J. Bourhis, R. J. Gildea, J. A. K. Howard and H. Puschmann,
OLEX2: a complete structure solution, refinement and analysis program.
J. Appl. Cryst. (2009). 42, 339-341.
;
_computing_structure_refinement
;
SHELXL, G.M. Sheldrick, Acta Cryst.
2008). A64, 112-122
;
_computing_structure_solution 'SHELXS-97 (Sheldrick, 1990)'
_diffrn_ambient_temperature 200.0
_diffrn_detector 'CCD area detector'
_diffrn_detector_type KappaCCD
_diffrn_measured_fraction_theta_full 0.986
_diffrn_measured_fraction_theta_max 0.986
_diffrn_measurement_device 'Bruker kappaCCD'
_diffrn_measurement_device_type 'Bruker AXS enraf nonius KappaCCD'
_diffrn_measurement_method 'Phi and omega scans'
_diffrn_radiation_detector CCD
_diffrn_radiation_monochromator graphite
_diffrn_radiation_probe x-ray
_diffrn_radiation_type MoK\a
_diffrn_radiation_wavelength 0.71073
_diffrn_reflns_av_R_equivalents 0.0369
_diffrn_reflns_av_unetI/netI 0.0432
_diffrn_reflns_limit_h_max 20
_diffrn_reflns_limit_h_min -20
_diffrn_reflns_limit_k_max 27
_diffrn_reflns_limit_k_min -28
_diffrn_reflns_limit_l_max 13
_diffrn_reflns_limit_l_min -13
_diffrn_reflns_number 42249
_diffrn_reflns_theta_full 25.00
_diffrn_reflns_theta_max 25.00
_diffrn_reflns_theta_min 2.50
_diffrn_source 'Enraf Nonius FR590'
_diffrn_source_target Mo
_diffrn_source_type 'fine-focus sealed tube'
_exptl_absorpt_coefficient_mu 0.474
_exptl_absorpt_correction_T_max 1
_exptl_absorpt_correction_T_min 0.842566
_exptl_absorpt_correction_type multi-scan
_exptl_absorpt_process_details
;
SADABS-2004/1 (Bruker,2004) was used for absorption correction.
R(int) was 0.0705 before and 0.0323 after correction.
The Ratio of minimum to maximum transmission is 0.8426.
The \l/2 correction factor is 0.0015.
;
_exptl_crystal_colour 'metallic blackish green'
_exptl_crystal_colour_lustre metallic
_exptl_crystal_colour_modifier blackish
_exptl_crystal_colour_primary green
_exptl_crystal_density_diffrn 1.213
_exptl_crystal_density_method 'not measured'
_exptl_crystal_description needle
_exptl_crystal_F_000 1760
_exptl_crystal_recrystallization_method 'Slow diffusion of CH3CN in a benzene solution at 298 K'
_exptl_crystal_size_max 0.7
_exptl_crystal_size_mid 0.18
_exptl_crystal_size_min 0.1
_refine_diff_density_max 0.251
_refine_diff_density_min -0.330
_refine_diff_density_rms 0.050
_refine_ls_extinction_method none
_refine_ls_goodness_of_fit_ref 1.065
_refine_ls_hydrogen_treatment mixed
_refine_ls_matrix_type full
_refine_ls_number_parameters 581
_refine_ls_number_reflns 7822
_refine_ls_number_restraints 30
_refine_ls_restrained_S_all 1.064
_refine_ls_R_factor_all 0.0788
_refine_ls_R_factor_gt 0.0404
_refine_ls_shift/su_max 0.001
_refine_ls_shift/su_mean 0.000
_refine_ls_structure_factor_coef Fsqd
_refine_ls_weighting_details 'calc w=1/[\s^2^(Fo^2^)+(0.0218P)^2^+4.0173P] where P=(Fo^2^+2Fc^2^)/3'
_refine_ls_weighting_scheme calc
_refine_ls_wR_factor_gt 0.0753
_refine_ls_wR_factor_ref 0.0893
_reflns_number_gt 5474
_reflns_number_total 7822
_reflns_threshold_expression >2sigma(I)
_cod_data_source_file ic5b01947_si_001.cif
_cod_data_source_block 4b
_cod_original_cell_volume 4506.9(16)
_cod_database_code 4344587

loop_
_space_group_symop_id
_space_group_symop_operation_xyz
1 'x, y, z'
2 '-x, y+1/2, -z+1/2'
3 '-x, -y, -z'
4 'x, -y-1/2, z-1/2'

loop_
_atom_site_label
_atom_site_type_symbol
_atom_site_fract_x
_atom_site_fract_y
_atom_site_fract_z
_atom_site_U_iso_or_equiv
_atom_site_adp_type
_atom_site_occupancy
_atom_site_symmetry_multiplicity
_atom_site_calc_flag
_atom_site_refinement_flags
_atom_site_disorder_assembly
_atom_site_disorder_group
Ni1 Ni 0.252128(17) 0.536911(13) 0.71431(3) 0.02813(10) Uani 1 1 d . . .
N4 N 0.17870(11) 0.58552(8) 0.64374(16) 0.0302(5) Uani 1 1 d . . .
H4 H 0.1288 0.5842 0.6574 0.036 Uiso 1 1 calc R . .
N1 N 0.19420(11) 0.48956(9) 0.79797(16) 0.0315(5) Uani 1 1 d . . .
H1 H 0.1428 0.4936 0.7987 0.038 Uiso 1 1 calc R . .
N2 N 0.33538(11) 0.49445(8) 0.77511(16) 0.0278(5) Uani 1 1 d . . .
N3 N 0.32096(11) 0.57587(8) 0.63327(16) 0.0267(5) Uani 1 1 d . . .
O2 O 0.79818(10) 0.67123(9) 0.47447(16) 0.0479(5) Uani 1 1 d . . .
O1 O 0.83930(10) 0.40141(8) 0.88958(16) 0.0442(5) Uani 1 1 d . . .
C46 C 0.67692(14) 0.60592(10) 0.6804(2) 0.0307(6) Uani 1 1 d . . .
H46 H 0.6798 0.6000 0.7644 0.037 Uiso 1 1 calc R . .
C8 C 0.28884(13) 0.61785(10) 0.56094(19) 0.0246(5) Uani 1 1 d . . .
C1 C 0.23518(14) 0.44793(10) 0.8586(2) 0.0279(6) Uani 1 1 d . . .
C2 C 0.31801(13) 0.44923(10) 0.84096(19) 0.0261(6) Uani 1 1 d . . .
C7 C 0.20524(13) 0.62361(10) 0.56930(19) 0.0253(5) Uani 1 1 d . . .
C45 C 0.61208(13) 0.58556(10) 0.6056(2) 0.0279(6) Uani 1 1 d . . .
C9 C 0.32535(14) 0.65197(10) 0.4807(2) 0.0268(6) Uani 1 1 d . . .
H9 H 0.3781(15) 0.6455(10) 0.471(2) 0.032 Uiso 1 1 d . . .
C15 C 0.46800(14) 0.57925(11) 0.6175(2) 0.0302(6) Uani 1 1 d . . .
H15 H 0.4651(14) 0.6104(11) 0.565(2) 0.036 Uiso 1 1 d . . .
C3 C 0.36797(15) 0.40577(11) 0.8872(2) 0.0297(6) Uani 1 1 d . . .
H3 H 0.4210(15) 0.4037(10) 0.869(2) 0.036 Uiso 1 1 d . . .
C39 C 0.68163(13) 0.46874(10) 0.6983(2) 0.0302(6) Uani 1 1 d . . .
H39 H 0.6702 0.4770 0.6153 0.036 Uiso 1 1 calc R . .
C18 C 0.48346(14) 0.49250(11) 0.7794(2) 0.0295(6) Uani 1 1 d . . .
H18 H 0.4899(14) 0.4629(11) 0.837(2) 0.035 Uiso 1 1 d . . .
C43 C 0.64762(14) 0.47204(11) 0.8977(2) 0.0332(6) Uani 1 1 d . . .
H43 H 0.6122 0.4826 0.9533 0.040 Uiso 1 1 calc R . .
C11 C 0.20109(14) 0.69802(10) 0.4260(2) 0.0294(6) Uani 1 1 d . . .
H11 H 0.1725 0.7266 0.3805 0.035 Uiso 1 1 calc R . .
C40 C 0.75011(15) 0.44057(11) 0.7383(2) 0.0350(6) Uani 1 1 d . . .
H40 H 0.7852 0.4292 0.6827 0.042 Uiso 1 1 calc R . .
C50 C 0.61109(14) 0.59463(11) 0.4838(2) 0.0339(6) Uani 1 1 d . . .
H50 H 0.5672 0.5814 0.4313 0.041 Uiso 1 1 calc R . .
C16 C 0.54426(13) 0.55757(10) 0.6541(2) 0.0276(6) Uani 1 1 d . . .
C49 C 0.67187(14) 0.62233(11) 0.4356(2) 0.0365(6) Uani 1 1 d . . .
H49 H 0.6700 0.6272 0.3514 0.044 Uiso 1 1 calc R . .
C48 C 0.73496(14) 0.64269(11) 0.5114(2) 0.0339(6) Uani 1 1 d . . .
C5 C 0.26081(14) 0.36531(10) 0.9780(2) 0.0308(6) Uani 1 1 d . . .
H5 H 0.2431 0.3368 1.0279 0.037 Uiso 1 1 calc R . .
C6 C 0.20673(14) 0.40543(10) 0.9330(2) 0.0290(6) Uani 1 1 d . . .
C14 C 0.40086(13) 0.55782(10) 0.6584(2) 0.0265(5) Uani 1 1 d . . .
C47 C 0.73686(15) 0.63458(11) 0.6338(2) 0.0363(6) Uani 1 1 d . . .
H47 H 0.7800 0.6489 0.6863 0.044 Uiso 1 1 calc R . .
C12 C 0.16101(13) 0.66627(10) 0.5009(2) 0.0272(6) Uani 1 1 d . . .
C10 C 0.28235(14) 0.69113(10) 0.4116(2) 0.0266(6) Uani 1 1 d . . .
C41 C 0.76847(14) 0.42859(10) 0.8590(2) 0.0332(6) Uani 1 1 d . . .
C23 C 0.39720(15) 0.31667(11) 1.0025(2) 0.0377(6) Uani 1 1 d . . .
C17 C 0.55220(13) 0.51362(10) 0.7359(2) 0.0271(5) Uani 1 1 d . . .
C38 C 0.62846(13) 0.48542(10) 0.7775(2) 0.0279(6) Uani 1 1 d . . .
C13 C 0.40881(13) 0.51232(10) 0.74069(19) 0.0268(6) Uani 1 1 d . . .
C42 C 0.71637(14) 0.44388(11) 0.9390(2) 0.0357(6) Uani 1 1 d . . .
H42 H 0.7277 0.4351 1.0217 0.043 Uiso 1 1 calc R . .
C34 C 0.31888(14) 0.72734(10) 0.3193(2) 0.0314(6) Uani 1 1 d . . .
C19 C 0.12086(14) 0.40416(11) 0.9632(2) 0.0345(6) Uani 1 1 d . . .
C4 C 0.34066(14) 0.36367(10) 0.9550(2) 0.0299(6) Uani 1 1 d . A .
C21 C 0.10100(16) 0.45932(13) 1.0230(2) 0.0485(7) Uani 1 1 d . . .
H21A H 0.1394 0.4659 1.0936 0.073 Uiso 1 1 calc R . .
H21B H 0.0476 0.4570 1.0476 0.073 Uiso 1 1 calc R . .
H21C H 0.1033 0.4904 0.9662 0.073 Uiso 1 1 calc R . .
C30 C 0.07187(14) 0.67464(11) 0.5080(2) 0.0355(6) Uani 1 1 d . . .
C26 C 0.3609(3) 0.27735(19) 1.0896(4) 0.0531(13) Uani 0.820(7) 1 d PU A 1
H26A H 0.3458 0.2992 1.1574 0.080 Uiso 0.820(7) 1 calc PR A 1
H26B H 0.3999 0.2487 1.1190 0.080 Uiso 0.820(7) 1 calc PR A 1
H26C H 0.3139 0.2590 1.0480 0.080 Uiso 0.820(7) 1 calc PR A 1
C22 C 0.06338(15) 0.39352(13) 0.8494(2) 0.0456(7) Uani 1 1 d . . .
H22A H 0.0737 0.4207 0.7875 0.068 Uiso 1 1 calc R . .
H22B H 0.0087 0.3978 0.8680 0.068 Uiso 1 1 calc R . .
H22C H 0.0711 0.3553 0.8203 0.068 Uiso 1 1 calc R . .
C37 C 0.40393(16) 0.71086(13) 0.3073(3) 0.0474(7) Uani 1 1 d . . .
H37A H 0.4361 0.7153 0.3849 0.071 Uiso 1 1 calc R . .
H37B H 0.4249 0.7351 0.2478 0.071 Uiso 1 1 calc R . .
H37C H 0.4056 0.6716 0.2814 0.071 Uiso 1 1 calc R . .
C31 C 0.02688(15) 0.62295(12) 0.4564(2) 0.0453(7) Uani 1 1 d . . .
H31A H 0.0378 0.6171 0.3735 0.068 Uiso 1 1 calc R . .
H31B H -0.0301 0.6287 0.4581 0.068 Uiso 1 1 calc R . .
H31C H 0.0440 0.5899 0.5046 0.068 Uiso 1 1 calc R . .
C20 C 0.10748(16) 0.35669(13) 1.0514(3) 0.0515(8) Uani 1 1 d . . .
H20A H 0.1176 0.3203 1.0150 0.077 Uiso 1 1 calc R . .
H20B H 0.0526 0.3579 1.0703 0.077 Uiso 1 1 calc R . .
H20C H 0.1437 0.3616 1.1252 0.077 Uiso 1 1 calc R . .
C44 C 0.85575(16) 0.38253(13) 1.0099(3) 0.0531(8) Uani 1 1 d . . .
H44A H 0.9066 0.3626 1.0196 0.080 Uiso 1 1 calc R . .
H44B H 0.8136 0.3571 1.0289 0.080 Uiso 1 1 calc R . .
H44C H 0.8584 0.4149 1.0642 0.080 Uiso 1 1 calc R . .
C33 C 0.03941(16) 0.72464(13) 0.4309(3) 0.0632(10) Uani 1 1 d . . .
H33A H 0.0676 0.7590 0.4590 0.095 Uiso 1 1 calc R . .
H33B H -0.0172 0.7291 0.4376 0.095 Uiso 1 1 calc R . .
H33C H 0.0471 0.7178 0.3470 0.095 Uiso 1 1 calc R . .
C51 C 0.79916(17) 0.67807(15) 0.3494(2) 0.0564(9) Uani 1 1 d . . .
H51A H 0.7987 0.6411 0.3110 0.085 Uiso 1 1 calc R . .
H51B H 0.8471 0.6985 0.3343 0.085 Uiso 1 1 calc R . .
H51C H 0.7523 0.6994 0.3164 0.085 Uiso 1 1 calc R . .
C36 C 0.31665(18) 0.78928(11) 0.3556(3) 0.0520(8) Uani 1 1 d . . .
H36A H 0.2615 0.8012 0.3565 0.078 Uiso 1 1 calc R . .
H36B H 0.3416 0.8122 0.2978 0.078 Uiso 1 1 calc R . .
H36C H 0.3454 0.7942 0.4356 0.078 Uiso 1 1 calc R . .
C32 C 0.05507(17) 0.68663(14) 0.6368(3) 0.0556(8) Uani 1 1 d . . .
H32A H 0.0751 0.6555 0.6889 0.083 Uiso 1 1 calc R . .
H32B H -0.0022 0.6905 0.6390 0.083 Uiso 1 1 calc R . .
H32C H 0.0815 0.7216 0.6649 0.083 Uiso 1 1 calc R . .
C25 C 0.4705(2) 0.34432(16) 1.0762(4) 0.0602(15) Uani 0.820(7) 1 d PU A 1
H25A H 0.5002 0.3662 1.0224 0.090 Uiso 0.820(7) 1 calc PR A 1
H25B H 0.5048 0.3149 1.1152 0.090 Uiso 0.820(7) 1 calc PR A 1
H25C H 0.4527 0.3692 1.1373 0.090 Uiso 0.820(7) 1 calc PR A 1
C35 C 0.27148(18) 0.72033(13) 0.1957(2) 0.0530(8) Uani 1 1 d . . .
H35A H 0.2747 0.6812 0.1695 0.079 Uiso 1 1 calc R . .
H35B H 0.2934 0.7451 0.1380 0.079 Uiso 1 1 calc R . .
H35C H 0.2160 0.7303 0.2005 0.079 Uiso 1 1 calc R . .
C24 C 0.4214(3) 0.28317(19) 0.9015(3) 0.0616(16) Uani 0.820(7) 1 d PU A 1
H24A H 0.3749 0.2644 0.8596 0.092 Uiso 0.820(7) 1 calc PR A 1
H24B H 0.4604 0.2549 0.9325 0.092 Uiso 0.820(7) 1 calc PR A 1
H24C H 0.4448 0.3081 0.8457 0.092 Uiso 0.820(7) 1 calc PR A 1
N5 N 0.01242(18) 0.52751(14) 0.7082(3) 0.0752(9) Uani 1 1 d . . .
C53 C -0.04702(19) 0.52804(13) 0.6529(3) 0.0538(8) Uani 1 1 d . . .
C52 C -0.12291(18) 0.52922(15) 0.5784(3) 0.0704(10) Uani 1 1 d . . .
H52A H -0.1290 0.4949 0.5298 0.106 Uiso 1 1 calc R . .
H52B H -0.1251 0.5621 0.5255 0.106 Uiso 1 1 calc R . .
H52C H -0.1658 0.5314 0.6296 0.106 Uiso 1 1 calc R . .
C27 C 0.4783(11) 0.3191(10) 0.945(2) 0.088(10) Uani 0.180(7) 1 d PU A 2
H27A H 0.4672 0.3184 0.8571 0.131 Uiso 0.180(7) 1 calc PR A 2
H27B H 0.5110 0.2866 0.9716 0.131 Uiso 0.180(7) 1 calc PR A 2
H27C H 0.5066 0.3538 0.9698 0.131 Uiso 0.180(7) 1 calc PR A 2
C28 C 0.4040(18) 0.3070(12) 1.119(2) 0.087(10) Uani 0.180(7) 1 d PU A 2
H28A H 0.4263 0.3402 1.1623 0.131 Uiso 0.180(7) 1 calc PR A 2
H28B H 0.4391 0.2747 1.1381 0.131 Uiso 0.180(7) 1 calc PR A 2
H28C H 0.3516 0.2988 1.1436 0.131 Uiso 0.180(7) 1 calc PR A 2
C29 C 0.3558(17) 0.2599(9) 0.923(2) 0.097(10) Uani 0.180(7) 1 d PU A 2
H29A H 0.3076 0.2482 0.9569 0.146 Uiso 0.180(7) 1 calc PR A 2
H29B H 0.3937 0.2287 0.9290 0.146 Uiso 0.180(7) 1 calc PR A 2
H29C H 0.3424 0.2704 0.8391 0.146 Uiso 0.180(7) 1 calc PR A 2

loop_
_atom_site_aniso_label
_atom_site_aniso_U_11
_atom_site_aniso_U_22
_atom_site_aniso_U_33
_atom_site_aniso_U_23
_atom_site_aniso_U_13
_atom_site_aniso_U_12
Ni1 0.02301(17) 0.03503(19) 0.02584(17) 0.00813(15) 0.00067(12) 0.00267(15)
N4 0.0243(11) 0.0395(13) 0.0269(11) 0.0056(10) 0.0032(8) 0.0014(9)
N1 0.0248(11) 0.0404(13) 0.0288(11) 0.0078(10) 0.0000(9) 0.0037(10)
N2 0.0245(11) 0.0316(12) 0.0269(11) 0.0060(9) 0.0007(8) -0.0002(9)
N3 0.0234(11) 0.0320(12) 0.0243(10) 0.0036(9) 0.0002(8) 0.0040(9)
O2 0.0345(11) 0.0687(14) 0.0414(11) 0.0023(10) 0.0080(8) -0.0144(10)
O1 0.0276(10) 0.0440(12) 0.0598(12) 0.0079(10) 0.0000(8) 0.0109(9)
C46 0.0293(14) 0.0363(15) 0.0261(13) 0.0019(11) 0.0018(11) -0.0001(12)
C8 0.0271(13) 0.0254(14) 0.0205(12) -0.0036(10) -0.0006(10) 0.0004(11)
C1 0.0278(14) 0.0315(15) 0.0231(12) -0.0002(11) -0.0025(10) 0.0009(11)
C2 0.0264(13) 0.0294(15) 0.0217(12) -0.0014(10) -0.0010(10) 0.0002(11)
C7 0.0254(13) 0.0283(14) 0.0215(12) -0.0018(11) -0.0008(10) 0.0006(11)
C45 0.0263(13) 0.0279(14) 0.0293(14) 0.0006(11) 0.0017(10) 0.0054(11)
C9 0.0234(13) 0.0300(14) 0.0266(13) -0.0013(11) 0.0015(10) 0.0017(11)
C15 0.0282(14) 0.0326(15) 0.0291(14) 0.0054(12) 0.0006(11) 0.0030(12)
C3 0.0266(14) 0.0326(15) 0.0293(14) -0.0003(11) 0.0006(11) 0.0023(12)
C39 0.0292(14) 0.0311(15) 0.0303(13) -0.0014(11) 0.0026(10) 0.0014(12)
C18 0.0291(15) 0.0298(15) 0.0286(14) 0.0039(11) -0.0004(11) 0.0011(11)
C43 0.0254(14) 0.0413(16) 0.0325(14) -0.0023(12) 0.0014(11) 0.0034(12)
C11 0.0310(15) 0.0261(14) 0.0291(13) 0.0029(11) -0.0053(11) 0.0023(11)
C40 0.0312(15) 0.0314(15) 0.0434(16) -0.0036(12) 0.0081(12) 0.0035(12)
C50 0.0278(14) 0.0445(17) 0.0282(14) -0.0039(12) -0.0017(11) -0.0019(12)
C16 0.0255(13) 0.0309(14) 0.0255(13) -0.0034(11) -0.0002(10) 0.0008(11)
C49 0.0349(15) 0.0507(18) 0.0242(13) -0.0010(12) 0.0041(11) -0.0005(13)
C48 0.0268(14) 0.0393(16) 0.0363(15) -0.0004(12) 0.0065(11) -0.0001(12)
C5 0.0337(15) 0.0305(15) 0.0276(13) 0.0040(11) 0.0014(11) -0.0050(12)
C6 0.0287(14) 0.0343(15) 0.0226(12) -0.0001(11) -0.0030(10) -0.0035(11)
C14 0.0242(13) 0.0300(14) 0.0246(12) -0.0014(11) -0.0005(10) 0.0034(11)
C47 0.0300(15) 0.0434(17) 0.0336(15) -0.0038(12) -0.0039(11) -0.0036(12)
C12 0.0265(13) 0.0261(14) 0.0279(13) -0.0027(11) -0.0021(10) 0.0015(11)
C10 0.0303(14) 0.0252(14) 0.0238(12) -0.0023(10) 0.0007(10) -0.0016(11)
C41 0.0246(14) 0.0267(15) 0.0469(16) 0.0009(12) -0.0014(12) 0.0017(11)
C23 0.0394(16) 0.0300(15) 0.0431(17) 0.0064(13) 0.0020(12) 0.0070(12)
C17 0.0224(13) 0.0293(14) 0.0285(13) -0.0039(11) -0.0012(10) 0.0007(11)
C38 0.0250(13) 0.0247(13) 0.0331(14) -0.0016(11) -0.0008(11) 0.0003(11)
C13 0.0258(14) 0.0302(14) 0.0240(12) -0.0008(11) 0.0006(10) 0.0002(11)
C42 0.0304(15) 0.0419(17) 0.0332(14) 0.0047(12) -0.0034(11) 0.0034(12)
C34 0.0327(14) 0.0291(15) 0.0324(14) 0.0044(11) 0.0038(11) -0.0017(11)
C19 0.0265(14) 0.0445(17) 0.0318(14) 0.0088(12) -0.0005(11) -0.0040(12)
C4 0.0347(15) 0.0287(15) 0.0252(13) -0.0003(11) -0.0016(11) 0.0002(11)
C21 0.0416(17) 0.061(2) 0.0455(16) 0.0009(15) 0.0161(13) -0.0023(15)
C30 0.0250(14) 0.0323(15) 0.0485(16) 0.0075(13) 0.0007(12) 0.0035(12)
C26 0.064(3) 0.041(3) 0.056(3) 0.016(2) 0.012(2) 0.016(2)
C22 0.0303(15) 0.062(2) 0.0428(16) 0.0070(14) -0.0038(12) -0.0080(14)
C37 0.0462(18) 0.0510(19) 0.0479(17) 0.0151(14) 0.0174(13) 0.0029(14)
C31 0.0316(15) 0.0516(19) 0.0495(17) 0.0133(14) -0.0090(12) -0.0046(13)
C20 0.0343(16) 0.066(2) 0.0538(18) 0.0250(16) 0.0051(13) -0.0071(15)
C44 0.0346(16) 0.053(2) 0.069(2) 0.0213(16) -0.0063(14) 0.0104(14)
C33 0.0304(16) 0.050(2) 0.109(3) 0.0323(19) 0.0067(16) 0.0103(14)
C51 0.0454(18) 0.085(2) 0.0427(18) 0.0023(16) 0.0201(14) -0.0106(17)
C36 0.063(2) 0.0356(17) 0.0617(19) 0.0038(15) 0.0241(16) -0.0055(15)
C32 0.0376(17) 0.061(2) 0.070(2) -0.0121(17) 0.0153(15) 0.0063(15)
C25 0.049(3) 0.046(2) 0.078(3) 0.010(2) -0.024(2) 0.013(2)
C35 0.061(2) 0.062(2) 0.0337(16) 0.0165(14) -0.0023(14) -0.0108(16)
C24 0.085(4) 0.056(3) 0.046(2) 0.004(2) 0.018(2) 0.032(3)
N5 0.0483(18) 0.100(3) 0.079(2) 0.0317(18) 0.0132(16) 0.0057(17)
C53 0.042(2) 0.054(2) 0.069(2) 0.0177(17) 0.0233(17) 0.0072(16)
C52 0.047(2) 0.069(2) 0.095(3) 0.013(2) 0.0084(18) 0.0023(17)
C27 0.041(12) 0.074(16) 0.16(2) 0.077(16) 0.043(13) 0.043(11)
C28 0.11(2) 0.09(2) 0.056(14) 0.027(14) 0.009(14) 0.074(19)
C29 0.10(2) 0.033(12) 0.15(2) -0.027(14) -0.011(17) 0.027(13)

loop_
_atom_type_symbol
_atom_type_description
_atom_type_scat_dispersion_real
_atom_type_scat_dispersion_imag
_atom_type_scat_source
C C 0.0033 0.0016 'International Tables Vol C Tables 4.2.6.8 and 6.1.1.4'
H H 0.0000 0.0000 'International Tables Vol C Tables 4.2.6.8 and 6.1.1.4'
N N 0.0061 0.0033 'International Tables Vol C Tables 4.2.6.8 and 6.1.1.4'
O O 0.0106 0.0060 'International Tables Vol C Tables 4.2.6.8 and 6.1.1.4'
Ni Ni 0.3393 1.1124 'International Tables Vol C Tables 4.2.6.8 and 6.1.1.4'

loop_
_geom_angle_atom_site_label_1
_geom_angle_atom_site_label_2
_geom_angle_atom_site_label_3
_geom_angle
N4 Ni1 N1 103.49(9)
N4 Ni1 N3 84.63(9)
N2 Ni1 N4 171.90(9)
N2 Ni1 N1 84.60(9)
N2 Ni1 N3 87.30(8)
N3 Ni1 N1 171.45(9)
Ni1 N4 H4 122.0
C7 N4 Ni1 115.95(15)
C7 N4 H4 122.0
Ni1 N1 H1 122.1
C1 N1 Ni1 115.78(16)
C1 N1 H1 122.1
C2 N2 Ni1 116.03(15)
C2 N2 C13 129.9(2)
C13 N2 Ni1 113.97(15)
C8 N3 Ni1 115.84(15)
C8 N3 C14 130.4(2)
C14 N3 Ni1 113.71(15)
C48 O2 C51 117.0(2)
C41 O1 C44 117.2(2)
C45 C46 H46 119.6
C47 C46 H46 119.6
C47 C46 C45 120.8(2)
N3 C8 C7 111.2(2)
N3 C8 C9 128.9(2)
C9 C8 C7 119.8(2)
N1 C1 C2 111.7(2)
N1 C1 C6 128.6(2)
C6 C1 C2 119.7(2)
N2 C2 C1 111.6(2)
N2 C2 C3 128.8(2)
C3 C2 C1 119.5(2)
N4 C7 C8 112.3(2)
N4 C7 C12 128.1(2)
C12 C7 C8 119.5(2)
C46 C45 C16 121.8(2)
C50 C45 C46 117.4(2)
C50 C45 C16 120.7(2)
C8 C9 H9 118.5(15)
C10 C9 C8 120.6(2)
C10 C9 H9 120.7(15)
C16 C15 H15 116.6(15)
C14 C15 H15 120.9(15)
C14 C15 C16 122.4(2)
C2 C3 H3 120.8(15)
C4 C3 C2 121.1(2)
C4 C3 H3 118.1(15)
C40 C39 H39 119.5
C40 C39 C38 121.1(2)
C38 C39 H39 119.5
C17 C18 H18 117.5(14)
C13 C18 H18 119.9(14)
C13 C18 C17 122.6(2)
C38 C43 H43 118.9
C42 C43 H43 118.9
C42 C43 C38 122.2(2)
C12 C11 H11 117.8
C12 C11 C10 124.5(2)
C10 C11 H11 117.8
C39 C40 H40 119.8
C39 C40 C41 120.5(2)
C41 C40 H40 119.8
C45 C50 H50 118.8
C45 C50 C49 122.4(2)
C49 C50 H50 118.8
C15 C16 C45 117.0(2)
C17 C16 C45 124.0(2)
C17 C16 C15 119.0(2)
C50 C49 H49 120.4
C48 C49 C50 119.2(2)
C48 C49 H49 120.4
O2 C48 C49 124.5(2)
O2 C48 C47 116.0(2)
C49 C48 C47 119.5(2)
C6 C5 H5 117.8
C6 C5 C4 124.5(2)
C4 C5 H5 117.8
C1 C6 C19 122.4(2)
C5 C6 C1 116.5(2)
C5 C6 C19 121.0(2)
C15 C14 N3 129.2(2)
C15 C14 C13 118.6(2)
C13 C14 N3 112.1(2)
C46 C47 C48 120.8(2)
C46 C47 H47 119.6
C48 C47 H47 119.6
C7 C12 C30 121.5(2)
C11 C12 C7 116.9(2)
C11 C12 C30 121.5(2)
C9 C10 C11 118.6(2)
C9 C10 C34 122.3(2)
C11 C10 C34 119.1(2)
O1 C41 C40 115.7(2)
O1 C41 C42 124.8(2)
C42 C41 C40 119.6(2)
C4 C23 C26 112.7(3)
C4 C23 C25 108.0(2)
C4 C23 C27 111.7(6)
C4 C23 C29 100.9(7)
C26 C23 C25 105.9(3)
C26 C23 C27 135.5(6)
C26 C23 C29 71.3(11)
C25 C23 C27 61.6(11)
C25 C23 C29 149.2(8)
C24 C23 C4 110.1(2)
C24 C23 C26 109.1(3)
C24 C23 C25 111.0(3)
C24 C23 C27 51.5(11)
C24 C23 C29 46.9(10)
C27 C23 C29 98.0(16)
C28 C23 C4 117.0(9)
C28 C23 C26 42.0(15)
C28 C23 C25 64.8(16)
C28 C23 C24 131.6(10)
C28 C23 C27 115.5(16)
C28 C23 C29 111.0(17)
C18 C17 C38 117.2(2)
C16 C17 C18 118.5(2)
C16 C17 C38 124.3(2)
C39 C38 C17 122.1(2)
C43 C38 C39 117.2(2)
C43 C38 C17 120.5(2)
N2 C13 C14 112.7(2)
C18 C13 N2 128.4(2)
C18 C13 C14 118.8(2)
C43 C42 H42 120.3
C41 C42 C43 119.4(2)
C41 C42 H42 120.3
C37 C34 C10 112.2(2)
C37 C34 C36 109.0(2)
C37 C34 C35 107.4(2)
C36 C34 C10 109.6(2)
C36 C34 C35 108.6(2)
C35 C34 C10 109.9(2)
C6 C19 C22 110.4(2)
C6 C19 C20 111.8(2)
C21 C19 C6 110.1(2)
C21 C19 C22 110.8(2)
C21 C19 C20 106.9(2)
C20 C19 C22 106.7(2)
C3 C4 C5 118.4(2)
C3 C4 C23 119.3(2)
C5 C4 C23 122.3(2)
C19 C21 H21A 109.5
C19 C21 H21B 109.5
C19 C21 H21C 109.5
H21A C21 H21B 109.5
H21A C21 H21C 109.5
H21B C21 H21C 109.5
C31 C30 C12 109.2(2)
C31 C30 C33 106.2(2)
C31 C30 C32 111.6(2)
C33 C30 C12 111.3(2)
C32 C30 C12 111.3(2)
C32 C30 C33 107.1(2)
C23 C26 H26A 109.5
C23 C26 H26B 109.5
C23 C26 H26C 109.5
C19 C22 H22A 109.5
C19 C22 H22B 109.5
C19 C22 H22C 109.5
H22A C22 H22B 109.5
H22A C22 H22C 109.5
H22B C22 H22C 109.5
C34 C37 H37A 109.5
C34 C37 H37B 109.5
C34 C37 H37C 109.5
H37A C37 H37B 109.5
H37A C37 H37C 109.5
H37B C37 H37C 109.5
C30 C31 H31A 109.5
C30 C31 H31B 109.5
C30 C31 H31C 109.5
H31A C31 H31B 109.5
H31A C31 H31C 109.5
H31B C31 H31C 109.5
C19 C20 H20A 109.5
C19 C20 H20B 109.5
C19 C20 H20C 109.5
H20A C20 H20B 109.5
H20A C20 H20C 109.5
H20B C20 H20C 109.5
O1 C44 H44A 109.5
O1 C44 H44B 109.5
O1 C44 H44C 109.5
H44A C44 H44B 109.5
H44A C44 H44C 109.5
H44B C44 H44C 109.5
C30 C33 H33A 109.5
C30 C33 H33B 109.5
C30 C33 H33C 109.5
H33A C33 H33B 109.5
H33A C33 H33C 109.5
H33B C33 H33C 109.5
O2 C51 H51A 109.5
O2 C51 H51B 109.5
O2 C51 H51C 109.5
H51A C51 H51B 109.5
H51A C51 H51C 109.5
H51B C51 H51C 109.5
C34 C36 H36A 109.5
C34 C36 H36B 109.5
C34 C36 H36C 109.5
H36A C36 H36B 109.5
H36A C36 H36C 109.5
H36B C36 H36C 109.5
C30 C32 H32A 109.5
C30 C32 H32B 109.5
C30 C32 H32C 109.5
H32A C32 H32B 109.5
H32A C32 H32C 109.5
H32B C32 H32C 109.5
C23 C25 H25A 109.5
C23 C25 H25B 109.5
C23 C25 H25C 109.5
C34 C35 H35A 109.5
C34 C35 H35B 109.5
C34 C35 H35C 109.5
H35A C35 H35B 109.5
H35A C35 H35C 109.5
H35B C35 H35C 109.5
C23 C24 H24A 109.5
C23 C24 H24B 109.5
C23 C24 H24C 109.5
N5 C53 C52 178.4(3)
C53 C52 H52A 109.5
C53 C52 H52B 109.5
C53 C52 H52C 109.5
H52A C52 H52B 109.5
H52A C52 H52C 109.5
H52B C52 H52C 109.5
C23 C27 H27A 109.5
C23 C27 H27B 109.5
C23 C27 H27C 109.5
H27A C27 H27B 109.5
H27A C27 H27C 109.5
H27B C27 H27C 109.5
C23 C28 H28A 109.5
C23 C28 H28B 109.5
C23 C28 H28C 109.5
H28A C28 H28B 109.5
H28A C28 H28C 109.5
H28B C28 H28C 109.5
C23 C29 H29A 109.5
C23 C29 H29B 109.5
C23 C29 H29C 109.5
H29A C29 H29B 109.5
H29A C29 H29C 109.5
H29B C29 H29C 109.5

loop_
_geom_bond_atom_site_label_1
_geom_bond_atom_site_label_2
_geom_bond_distance
Ni1 N4 1.8148(19)
Ni1 N1 1.825(2)
Ni1 N2 1.8069(19)
Ni1 N3 1.8162(19)
N4 H4 0.8800
N4 C7 1.345(3)
N1 H1 0.8800
N1 C1 1.349(3)
N2 C2 1.357(3)
N2 C13 1.413(3)
N3 C8 1.361(3)
N3 C14 1.421(3)
O2 C48 1.374(3)
O2 C51 1.415(3)
O1 C41 1.375(3)
O1 C44 1.420(3)
C46 H46 0.9500
C46 C45 1.393(3)
C46 C47 1.377(3)
C8 C7 1.441(3)
C8 C9 1.409(3)
C1 C2 1.444(3)
C1 C6 1.431(3)
C2 C3 1.399(3)
C7 C12 1.432(3)
C45 C50 1.382(3)
C45 C16 1.487(3)
C9 H9 0.93(2)
C9 C10 1.368(3)
C15 H15 0.95(2)
C15 C16 1.411(3)
C15 C14 1.376(3)
C3 H3 0.95(2)
C3 C4 1.370(3)
C39 H39 0.9500
C39 C40 1.373(3)
C39 C38 1.396(3)
C18 H18 0.95(2)
C18 C17 1.410(3)
C18 C13 1.376(3)
C43 H43 0.9500
C43 C38 1.388(3)
C43 C42 1.380(3)
C11 H11 0.9500
C11 C12 1.368(3)
C11 C10 1.418(3)
C40 H40 0.9500
C40 C41 1.386(3)
C50 H50 0.9500
C50 C49 1.386(3)
C16 C17 1.387(3)
C49 H49 0.9500
C49 C48 1.378(3)
C48 C47 1.385(3)
C5 H5 0.9500
C5 C6 1.379(3)
C5 C4 1.411(3)
C6 C19 1.536(3)
C14 C13 1.419(3)
C47 H47 0.9500
C12 C30 1.539(3)
C10 C34 1.533(3)
C41 C42 1.380(3)
C23 C4 1.530(3)
C23 C26 1.532(5)
C23 C25 1.560(4)
C23 C24 1.482(4)
C23 C27 1.590(18)
C23 C28 1.32(2)
C23 C29 1.72(2)
C17 C38 1.486(3)
C42 H42 0.9500
C34 C37 1.518(4)
C34 C36 1.530(4)
C34 C35 1.531(3)
C19 C21 1.529(4)
C19 C22 1.537(3)
C19 C20 1.536(4)
C21 H21A 0.9800
C21 H21B 0.9800
C21 H21C 0.9800
C30 C31 1.526(4)
C30 C33 1.535(4)
C30 C32 1.533(4)
C26 H26A 0.9800
C26 H26B 0.9800
C26 H26C 0.9800
C22 H22A 0.9800
C22 H22B 0.9800
C22 H22C 0.9800
C37 H37A 0.9800
C37 H37B 0.9800
C37 H37C 0.9800
C31 H31A 0.9800
C31 H31B 0.9800
C31 H31C 0.9800
C20 H20A 0.9800
C20 H20B 0.9800
C20 H20C 0.9800
C44 H44A 0.9800
C44 H44B 0.9800
C44 H44C 0.9800
C33 H33A 0.9800
C33 H33B 0.9800
C33 H33C 0.9800
C51 H51A 0.9800
C51 H51B 0.9800
C51 H51C 0.9800
C36 H36A 0.9800
C36 H36B 0.9800
C36 H36C 0.9800
C32 H32A 0.9800
C32 H32B 0.9800
C32 H32C 0.9800
C25 H25A 0.9800
C25 H25B 0.9800
C25 H25C 0.9800
C35 H35A 0.9800
C35 H35B 0.9800
C35 H35C 0.9800
C24 H24A 0.9800
C24 H24B 0.9800
C24 H24C 0.9800
N5 C53 1.123(4)
C53 C52 1.455(5)
C52 H52A 0.9800
C52 H52B 0.9800
C52 H52C 0.9800
C27 H27A 0.9800
C27 H27B 0.9800
C27 H27C 0.9800
C28 H28A 0.9800
C28 H28B 0.9800
C28 H28C 0.9800
C29 H29A 0.9800
C29 H29B 0.9800
C29 H29C 0.9800

loop_
_geom_hbond_atom_site_label_D
_geom_hbond_atom_site_label_H
_geom_hbond_atom_site_label_A
_geom_hbond_distance_DH
_geom_hbond_distance_HA
_geom_hbond_distance_DA
_geom_hbond_angle_DHA
N4 H4 N5 0.88 2.51 3.299(4) 149.1
N1 H1 N5 0.88 2.46 3.264(4) 151.5
